data_4116868
loop_
_publ_author_name
'Ken Sakai'
'Masao Takeshita'
'Yuko Tanaka'
'Takuma Ue'
'Masayuki Yanagisawa'
'Masaya Kosaka'
'Taro Tsubomura'
'Masamichi Ato'
'Takeo Nakano'

_publ_contact_author
;
    Dr Ken Sakai
    Department of Industrial Chemistry
    Seikei University
    Kichijoji-Kitamachi
    Musashino, Tokyo 180
    Japan
;
_publ_contact_author_email ksakai@.ch.seikei.ac.jp
_publ_contact_author_fax '+81 422 37 3871'
_publ_contact_author_phone '+81 422 37 3759'
_publ_section_title
;
 A New One-Dimensional Platinum System Consisting of Carboxylate-Bridged
 cis-Diammineplatinum Dimers1
;
_journal_name_full 'Journal of the American Chemical Society'
_journal_page_first 11353
_journal_page_last 11363
_journal_paper_doi 10.1021/ja980055p
_journal_volume 120
_journal_year 1998
_chemical_formula_moiety 'C2 H16 N4 O4 Pt2, 2(N O3)'
_chemical_formula_sum 'C2 H16 N6 O10 Pt2'
_chemical_formula_weight 674.36
_space_group_IT_number 62
_symmetry_cell_setting orthorhombic
_symmetry_Int_Tables_number 62
_symmetry_space_group_name_Hall '-P 2ac 2n'
_symmetry_space_group_name_H-M 'P n m a'
_audit_creation_date 97-05-15
_audit_creation_method 'teXsan (modified by Ken Sakai)'
_audit_update_record
;
97-05-15    text and data added by Ken Sakai
;
_cell_angle_alpha 90
_cell_angle_beta 90
_cell_angle_gamma 90
_cell_formula_units_Z 4.00
_cell_length_a 12.689(2)
_cell_length_b 10.687(3)
_cell_length_c 9.939(2)
_cell_measurement_reflns_used 25
_cell_measurement_temperature 293.0
_cell_measurement_theta_max 34.58
_cell_measurement_theta_min 31.83
_cell_volume 1347.8(5)
_computing_cell_refinement 'MSC/AFC Diffractometer Control'
_computing_data_collection 'MSC/AFC Diffractometer Control'
_computing_data_reduction 'teXsan: PROCESS (MSC)'
_computing_publication_material 'teXsan: FINISH (MSC)'
_computing_structure_refinement 'teXsan: LS (MSC)'
_computing_structure_solution SAPI91
_diffrn_ambient_temperature 293.0
_diffrn_measurement_device 'Rigaku AFC5S'
_diffrn_measurement_method \q/2\q
_diffrn_orient_matrix_UB_11 -0.05930
_diffrn_orient_matrix_UB_12 0.04165
_diffrn_orient_matrix_UB_13 0.04884
_diffrn_orient_matrix_UB_21 0.01617
_diffrn_orient_matrix_UB_22 -0.05072
_diffrn_orient_matrix_UB_23 0.08199
_diffrn_orient_matrix_UB_31 0.04932
_diffrn_orient_matrix_UB_32 0.06670
_diffrn_orient_matrix_UB_33 0.03185
_diffrn_radiation_detector 'scintillation,NaI,Rigaku SC-30'
_diffrn_radiation_monochromator graphite
_diffrn_radiation_source 'X-ray tube'
_diffrn_radiation_type 'Mo K\a'
_diffrn_radiation_wavelength 0.71069
_diffrn_reflns_av_R_equivalents 0.0000
_diffrn_reflns_av_sigmaI/netI 0.0870
_diffrn_reflns_limit_h_max 17
_diffrn_reflns_limit_h_min 0
_diffrn_reflns_limit_k_max 15
_diffrn_reflns_limit_k_min 0
_diffrn_reflns_limit_l_max 0
_diffrn_reflns_limit_l_min -13
_diffrn_reflns_number 2261
_diffrn_reflns_theta_max 30.00
_diffrn_reflns_theta_min 1.61
_diffrn_standards_decay_% -0.50
_diffrn_standards_interval_count 150
_diffrn_standards_number 3
_exptl_absorpt_coefficient_mu 20.797
_exptl_absorpt_correction_T_max 1.0000
_exptl_absorpt_correction_T_min 0.5549
_exptl_absorpt_correction_type psi-scan
_exptl_absorpt_process_details 'psi-scans (North's method)'
_exptl_crystal_colour yellow
_exptl_crystal_density_diffrn 3.3233
_exptl_crystal_description prism
_exptl_crystal_F_000 1224.00
_exptl_crystal_size_max 0.25
_exptl_crystal_size_mid 0.23
_exptl_crystal_size_min 0.18
_refine_diff_density_max 3.77
_refine_diff_density_min -3.08
_refine_ls_abs_structure_details
;
none
;
_refine_ls_extinction_coef 5.2(2)
_refine_ls_extinction_method Zachariasen_type_2_gaussian_isotropic
_refine_ls_goodness_of_fit_obs 2.020
_refine_ls_hydrogen_treatment noref
_refine_ls_matrix_type full
_refine_ls_number_constraints 0
_refine_ls_number_parameters 107
_refine_ls_number_reflns 1373
_refine_ls_number_restraints 0
_refine_ls_R_factor_all 0.1006
_refine_ls_R_factor_obs 0.0561
_refine_ls_shift/esd_max 0.0010
_refine_ls_structure_factor_coef F
_refine_ls_weighting_scheme sigma_w=1/\s^2^(F)+0.000169F^2^
_refine_ls_wR_factor_all 0.0484
_refine_ls_wR_factor_obs 0.0450
_reflns_number_observed 1373
_reflns_number_total 2261
_reflns_observed_criterion I_>_2.0_sigma(I)
_cod_data_source_file ja980055p_4.cif
_cod_data_source_block complex9
_cod_database_code 4116868

loop_
_symmetry_equiv_pos_as_xyz
'   +x,   +y,   +z'
1/2+x,1/2-y,1/2-z
'   -x,1/2+y,   -z'
'1/2-x,   -y,1/2+z'
'   -x,   -y,   -z'
1/2-x,1/2+y,1/2+z
'   +x,1/2-y,   +z'
'1/2+x,   +y,1/2-z'

loop_
_atom_site_aniso_label
_atom_site_aniso_U_11
_atom_site_aniso_U_22
_atom_site_aniso_U_33
_atom_site_aniso_U_12
_atom_site_aniso_U_13
_atom_site_aniso_U_23
Pt(1) 0.0207(3) 0.0191(3) 0.0170(3) 0.0011(3) 0.0007(3) 0.0018(3)
O(1) 0.022(9) 0.022(8) 0.025(9) 0.0000 -0.021(7) 0.0000
O(2) 0.017(5) 0.019(5) 0.045(7) 0.005(4) -0.007(6) 0.010(6)
O(3) 0.03(1) 0.02(1) 0.08(2) 0.00(1) 0.01(1) 0.02(1)
O(4) 0.058(9) 0.056(9) 0.059(10) 0.030(8) -0.016(8) 0.008(8)
O(5) 0.03(1) 0.04(1) 0.05(1) 0.0000 -0.02(1) 0.0000
O(6) 0.07(1) 0.07(1) 0.052(10) 0.04(1) -0.005(9) -0.021(9)
O(7) 0.025(10) 0.07(1) 0.06(2) 0.0000 0.01(1) 0.0000
N(1) 0.05(1) 0.030(7) 0.038(8) -0.013(7) -0.026(8) -0.003(7)
N(2) 0.030(7) 0.043(9) 0.027(8) -0.004(7) -0.001(8) 0.010(8)
N(3) 0.02(1) 0.05(1) 0.03(1) 0.0000 -0.01(1) 0.0000
N(4) 0.06(2) 0.04(1) 0.02(1) 0.0000 -0.01(1) 0.0000
C(1) 0.003(8) 0.022(10) 0.013(10) 0.0000 -0.001(9) 0.0000
C(2) 0.02(1) 0.04(2) 0.04(2) 0.0000 0.00(1) 0.0000

loop_
_atom_site_label
_atom_site_fract_x
_atom_site_fract_y
_atom_site_fract_z
_atom_site_U_iso_or_equiv
_atom_site_thermal_displace_type
_atom_site_calc_flag
_atom_site_calc_attached_atom
_atom_site_occupancy
_atom_site_refinement_flags
Pt(1) 0.53194(5) 0.10213(5) 0.38433(6) 0.0189(1) Uani d . 1.0 .
O(1) 0.557(1) 0.2500 0.512(2) 0.023(4) Uani d . 0.5 S
O(2) 0.3763(7) 0.1454(9) 0.386(1) 0.027(3) Uani d . 1.0 .
O(3) 0.176(2) 0.134(2) 0.449(3) 0.045(8) Uani d . 0.5 .
O(4) 0.729(1) 0.349(1) 0.686(1) 0.058(5) Uani d . 1.0 .
O(5) 0.844(1) 0.2500 0.799(2) 0.044(6) Uani d . 0.5 S
O(6) 0.464(1) 0.146(1) 0.026(1) 0.067(5) Uani d . 1.0 .
O(7) 0.329(1) 0.2500 0.095(2) 0.050(7) Uani d . 0.5 S
N(1) 0.496(1) -0.041(1) 0.258(2) 0.039(4) Uani d . 1.0 .
N(2) 0.683(1) 0.045(1) 0.392(1) 0.033(4) Uani d . 1.0 .
N(3) 0.768(2) 0.2500 0.723(2) 0.031(6) Uani d . 0.5 S
N(4) 0.422(2) 0.2500 0.041(2) 0.041(7) Uani d . 0.5 S
C(1) 0.334(1) 0.2500 0.394(2) 0.013(5) Uani d . 0.5 S
C(2) 0.216(2) 0.2500 0.410(3) 0.033(7) Uani d . 0.5 S
H(1) 0.4277 -0.0524 0.2573 0.0499 Uiso calc N(1) 1.0 .
H(2) 0.5166 -0.0224 0.1766 0.0499 Uiso calc N(1) 1.0 .
H(3) 0.5268 -0.1088 0.2844 0.0299 Uiso calc N(1) 1.0 .
H(4) 0.6954 -0.0043 0.3242 0.0343 Uiso calc N(2) 1.0 .
H(5) 0.7241 0.1102 0.3868 0.0299 Uiso calc N(2) 1.0 .
H(6) 0.6939 0.0059 0.4667 0.0343 Uiso calc N(2) 1.0 .
H(7) 0.1852 0.2500 0.3265 0.0379 Uiso calc C(2) 0.5 .
H(8) 0.1979 0.3102 0.4764 0.0390 Uiso calc O(3) 0.5 .

loop_
_atom_type_symbol
_atom_type_oxidation_number
_atom_type_number_in_cell
_atom_type_scat_dispersion_real
_atom_type_scat_dispersion_imag
_atom_type_scat_source
Pt 0 8 -1.703 8.390
;
'International Tables for X-ray Crystallography (1974, Vol. IV)'
;
O 0 40 0.011 0.006
;
'International Tables for X-ray Crystallography (1974, Vol. IV)'
;
N 0 24 0.006 0.003
;
'International Tables for X-ray Crystallography (1974, Vol. IV)'
;
C 0 8 0.003 0.002
;
'International Tables for X-ray Crystallography (1974, Vol. IV)'
;
H 0 64 0.000 0.000
;
'International Tables for X-ray Crystallography (1974, Vol. IV)'
;

loop_
_geom_angle_atom_site_label_1
_geom_angle_atom_site_label_2
_geom_angle_atom_site_label_3
_geom_angle
_geom_angle_site_symmetry_1
_geom_angle_site_symmetry_2
_geom_angle_site_symmetry_3
_geom_angle_publ_flag
Pt(1) Pt(1) Pt(1) 131.84(2) 7_555 1_555 5_656 yes
O(1) Pt(1) O(2) 88.3(5) 1_555 1_555 1_555 yes
O(1) Pt(1) N(1) 175.8(6) 1_555 1_555 1_555 yes
O(1) Pt(1) N(2) 93.5(6) 1_555 1_555 1_555 yes
O(2) Pt(1) N(1) 87.5(5) 1_555 1_555 1_555 yes
O(2) Pt(1) N(2) 174.9(5) 1_555 1_555 1_555 yes
N(1) Pt(1) N(2) 90.7(6) 1_555 1_555 1_555 yes
Pt(1) O(1) Pt(1) 100.7(6) 1_555 1_555 7_555 yes
Pt(1) O(2) C(1) 128.9(10) 1_555 1_555 1_555 yes
O(4) N(3) O(4) 119(2) 1_555 1_555 7_555 yes
O(4) N(3) O(5) 120(1) 1_555 1_555 1_555 yes
O(4) N(3) O(5) 120(1) 7_555 1_555 1_555 yes
O(6) N(4) O(6) 126(2) 1_555 1_555 7_555 yes
O(6) N(4) O(7) 116(1) 1_555 1_555 1_555 yes
O(6) N(4) O(7) 116(1) 7_555 1_555 1_555 yes
O(2) C(1) O(2) 128(1) 1_555 1_555 7_555 yes
O(2) C(1) C(2) 115.9(8) 1_555 1_555 1_555 yes
O(2) C(1) C(2) 115.9(8) 7_555 1_555 1_555 yes
O(3) C(2) O(3) 124(2) 1_555 1_555 7_555 yes
O(3) C(2) C(1) 113(1) 1_555 1_555 1_555 yes
O(3) C(2) C(1) 113(1) 7_555 1_555 1_555 yes

loop_
_geom_bond_atom_site_label_1
_geom_bond_atom_site_label_2
_geom_bond_distance
_geom_bond_site_symmetry_1
_geom_bond_site_symmetry_2
_geom_bond_publ_flag
Pt(1) Pt(1) 3.161(1) 1_555 7_555 yes
Pt(1) Pt(1) 3.272(1) 1_555 5_656 yes
Pt(1) O(1) 2.053(9) 1_555 1_555 yes
Pt(1) O(2) 2.029(9) 1_555 1_555 yes
Pt(1) N(1) 2.03(1) 1_555 1_555 yes
Pt(1) N(2) 2.01(1) 1_555 1_555 yes
O(2) C(1) 1.24(1) 1_555 1_555 yes
O(3) C(2) 1.39(2) 1_555 1_555 yes
O(3) H(8) 0.7110 1_555 7_555 no
O(4) N(3) 1.23(1) 1_555 1_555 yes
O(5) N(3) 1.23(2) 1_555 1_555 yes
O(6) N(4) 1.24(2) 1_555 1_555 yes
O(7) N(4) 1.30(3) 1_555 1_555 yes
C(1) C(2) 1.50(3) 1_555 1_555 yes

loop_
_geom_contact_atom_site_label_1
_geom_contact_atom_site_label_2
_geom_contact_distance
_geom_contact_site_symmetry_1
_geom_contact_site_symmetry_2
_geom_contact_publ_flag
O(1) O(4) 2.98(2) 1_555 1_555 no
O(1) O(4) 2.98(2) 1_555 7_555 no
O(1) N(1) 3.27(2) 1_555 3_656 no
O(1) N(1) 3.27(2) 1_555 5_656 no
O(1) O(5) 3.29(2) 1_555 2_456 no
O(2) N(2) 3.10(2) 1_555 5_656 no
O(3) O(6) 2.69(3) 1_555 8_455 no
O(3) N(2) 3.07(3) 1_555 5_656 no
O(4) N(1) 3.13(2) 1_555 3_656 no
O(4) N(2) 3.14(2) 1_555 6_655 no
O(4) N(2) 3.19(2) 1_555 7_555 no
O(5) N(1) 3.05(2) 1_555 4_655 no
O(5) N(1) 3.05(2) 1_555 6_655 no
O(6) N(1) 3.08(2) 1_555 5_655 no
O(6) N(1) 3.08(2) 1_555 1_555 no
O(7) N(2) 2.87(2) 1_555 2_455 no
O(7) N(2) 2.87(2) 1_555 8_455 no
N(3) N(4) 3.27(3) 1_555 2_555 no
O(4) O(7) 3.24(2) 1_555 2_555 no
O(7) N(3) 3.24(3) 1_555 2_455 no
